data_4025090
loop_
_publ_author_name
'Christophe Laroche'
'Sean M. Kerwin'

_publ_section_title
;
Efficient, Regioselective Access to Bicyclic Imidazo[1,2-x]- Heterocycles
via Gold- and Base-Promoted Cyclization of 1-Alkynylimidazoles
;
_journal_name_full 'Journal of Organic Chemistry'
_journal_page_first 9229
_journal_page_last 9232
_journal_paper_doi 10.1021/jo902073m
_journal_volume 74
_journal_year 2009
_chemical_formula_sum 'C36 H24 I2 N4 O2'
_chemical_formula_weight 798.39
_chemical_name_systematic
; 
 ? 
;
_space_group_IT_number 14
_symmetry_space_group_name_Hall '-P 2ybc'
_symmetry_space_group_name_H-M 'P 1 21/c 1'
_atom_sites_solution_hydrogens geom
_atom_sites_solution_primary direct
_atom_sites_solution_secondary difmap
_audit_creation_method SHELXL-97
_cell_angle_alpha 90.000(5)
_cell_angle_beta 99.716(5)
_cell_angle_gamma 90.000(5)
_cell_formula_units_Z 4
_cell_length_a 15.752(5)
_cell_length_b 17.354(5)
_cell_length_c 11.609(5)
_cell_measurement_temperature 153(2)
_cell_volume 3127.9(19)
_computing_structure_refinement 'SHELXL-97 (Sheldrick, 1997)'
_computing_structure_solution 'SHELXS-97 (Sheldrick, 1990)'
_diffrn_ambient_temperature 153(2)
_diffrn_measured_fraction_theta_full 0.998
_diffrn_measured_fraction_theta_max 0.998
_diffrn_radiation_monochromator graphite
_diffrn_radiation_source 'fine-focus sealed tube'
_diffrn_radiation_type MoK\a
_diffrn_radiation_wavelength 0.71070
_diffrn_reflns_av_R_equivalents 0.0600
_diffrn_reflns_av_sigmaI/netI 0.0855
_diffrn_reflns_limit_h_max 20
_diffrn_reflns_limit_h_min -20
_diffrn_reflns_limit_k_max 22
_diffrn_reflns_limit_k_min -22
_diffrn_reflns_limit_l_max 15
_diffrn_reflns_limit_l_min -15
_diffrn_reflns_number 13985
_diffrn_reflns_theta_full 27.50
_diffrn_reflns_theta_max 27.50
_diffrn_reflns_theta_min 1.76
_exptl_absorpt_coefficient_mu 2.050
_exptl_crystal_density_diffrn 1.695
_exptl_crystal_density_method 'not measured'
_exptl_crystal_F_000 1560
_refine_diff_density_max 1.757
_refine_diff_density_min -0.815
_refine_diff_density_rms 0.171
_refine_ls_extinction_method none
_refine_ls_goodness_of_fit_ref 1.805
_refine_ls_hydrogen_treatment mixed
_refine_ls_matrix_type full
_refine_ls_number_parameters 235
_refine_ls_number_reflns 7174
_refine_ls_number_restraints 84
_refine_ls_restrained_S_all 1.803
_refine_ls_R_factor_all 0.1098
_refine_ls_R_factor_gt 0.0605
_refine_ls_shift/su_max 0.880
_refine_ls_shift/su_mean 0.032
_refine_ls_structure_factor_coef Fsqd
_refine_ls_weighting_details 'calc w=1/[\s^2^(Fo^2^)+(0.0200P)^2^+0.0000P] where P=(Fo^2^+2Fc^2^)/3'
_refine_ls_weighting_scheme calc
_refine_ls_wR_factor_gt 0.1112
_refine_ls_wR_factor_ref 0.1167
_reflns_number_gt 4708
_reflns_number_total 7174
_reflns_threshold_expression >2sigma(I)
_cod_data_source_file jo902073m_si_002.cif
_cod_data_source_block lar1115
_cod_database_code 4025090

loop_
_symmetry_equiv_pos_as_xyz
'x, y, z'
'-x, y+1/2, -z+1/2'
'-x, -y, -z'
'x, -y-1/2, z-1/2'

loop_
_atom_site_label
_atom_site_type_symbol
_atom_site_fract_x
_atom_site_fract_y
_atom_site_fract_z
_atom_site_U_iso_or_equiv
_atom_site_adp_type
_atom_site_occupancy
_atom_site_symmetry_multiplicity
_atom_site_calc_flag
_atom_site_refinement_flags
_atom_site_disorder_assembly
_atom_site_disorder_group
I1 I 0.38369(2) 0.53410(2) -0.14919(3) 0.02485(13) Uani 1 1 d U . .
O1 O 0.6298(2) 0.6550(2) -0.0847(3) 0.0241(10) Uiso 1 1 d . . .
N1 N 0.5724(3) 0.5160(3) -0.1694(4) 0.0184(11) Uiso 1 1 d . . .
N2 N 0.7018(3) 0.4718(3) -0.1875(4) 0.0321(13) Uiso 1 1 d . . .
C1 C 0.5440(3) 0.6332(3) -0.0844(5) 0.0224(14) Uiso 1 1 d . . .
C2 C 0.5132(3) 0.5672(3) -0.1307(5) 0.0197(13) Uiso 1 1 d . . .
C3 C 0.5598(4) 0.4417(4) -0.2116(6) 0.0381(17) Uiso 1 1 d . . .
C4 C 0.6415(4) 0.4147(4) -0.2205(6) 0.0362(17) Uiso 1 1 d . . .
C5 C 0.6574(4) 0.5296(4) -0.1552(5) 0.0310(16) Uiso 1 1 d . . .
C6 C 0.6951(5) 0.5984(4) -0.0803(7) 0.059(2) Uiso 1 1 d . . .
C7 C 0.4992(3) 0.6935(3) -0.0265(5) 0.0232(14) Uani 1 1 d U . .
C8 C 0.5394(4) 0.7186(4) 0.0832(6) 0.0401(18) Uani 1 1 d U . .
C9 C 0.5019(5) 0.7756(5) 0.1427(6) 0.055(2) Uani 1 1 d U . .
C10 C 0.4245(5) 0.8089(4) 0.0914(7) 0.049(2) Uani 1 1 d U . .
C11 C 0.3857(4) 0.7863(4) -0.0188(6) 0.0420(19) Uani 1 1 d U . .
C12 C 0.4232(4) 0.7273(4) -0.0787(5) 0.0311(16) Uani 1 1 d U . .
C13 C 0.7684(4) 0.6374(4) -0.1356(6) 0.0386(17) Uiso 1 1 d . . .
C14 C 0.8392(4) 0.6545(4) -0.0570(6) 0.049(2) Uiso 1 1 d . . .
C15 C 0.9107(5) 0.6882(5) -0.0923(7) 0.060(2) Uiso 1 1 d . . .
C16 C 0.9093(5) 0.7029(5) -0.2087(8) 0.069(2) Uiso 1 1 d . . .
C17 C 0.8310(6) 0.6855(6) -0.2919(8) 0.086(3) Uiso 1 1 d . . .
C18 C 0.7620(5) 0.6519(5) -0.2501(7) 0.063(2) Uiso 1 1 d . . .
I1A I 1.12657(2) 0.54713(3) 0.24566(4) 0.03331(15) Uani 1 1 d U . .
O1A O 0.9107(2) 0.6064(2) 0.4214(3) 0.0260(10) Uiso 1 1 d . . .
N1A N 0.9348(3) 0.5295(3) 0.2252(4) 0.0233(12) Uiso 1 1 d . . .
N2A N 0.7974(3) 0.4991(3) 0.1761(5) 0.0386(14) Uiso 1 1 d . . .
C2A C 0.9936(3) 0.6024(3) 0.3913(5) 0.0190(13) Uiso 1 1 d . A .
C3A C 1.0059(3) 0.5650(3) 0.2975(5) 0.0239(14) Uiso 1 1 d . A .
C4A C 0.9277(4) 0.4885(4) 0.1221(5) 0.0300(15) Uiso 1 1 d . A .
C5A C 0.8418(4) 0.4711(3) 0.0939(5) 0.0294(15) Uiso 1 1 d . A .
C7A C 1.0564(3) 0.6458(3) 0.4771(5) 0.0221(14) Uani 1 1 d U . .
C8A C 1.0546(4) 0.6340(4) 0.5949(6) 0.0386(17) Uani 1 1 d U A .
C9A C 1.1140(5) 0.6731(4) 0.6784(7) 0.053(2) Uani 1 1 d U . .
C10A C 1.1735(4) 0.7255(4) 0.6418(7) 0.053(2) Uani 1 1 d U A .
C11A C 1.1726(4) 0.7386(4) 0.5239(6) 0.0400(18) Uani 1 1 d U . .
C12A C 1.1128(4) 0.6973(3) 0.4402(5) 0.0300(16) Uani 1 1 d U A .
C1A C 0.8515(6) 0.5411(6) 0.3909(9) 0.0263(8) Uiso 0.587(5) 1 d P A 1
C6A C 0.8553(6) 0.5222(6) 0.2655(9) 0.0263(8) Uiso 0.587(5) 1 d P A 1
C13A C 0.7631(3) 0.5629(3) 0.4107(5) 0.0263(8) Uiso 0.587(5) 1 d PG A 1
C14A C 0.7252(3) 0.6336(3) 0.3773(5) 0.0263(8) Uiso 0.587(5) 1 d PG A 1
C15A C 0.6439(4) 0.6508(3) 0.4016(7) 0.0263(8) Uiso 0.587(5) 1 d PG A 1
C16A C 0.6004(3) 0.5974(4) 0.4593(6) 0.0263(8) Uiso 0.587(5) 1 d PG A 1
C17A C 0.6383(4) 0.5267(4) 0.4927(6) 0.0263(8) Uiso 0.587(5) 1 d PG A 1
C18A C 0.7196(4) 0.5095(3) 0.4684(6) 0.0263(8) Uiso 0.587(5) 1 d PG A 1
C1B C 0.8428(3) 0.5970(5) 0.3315(7) 0.0263(8) Uiso 0.413(5) 1 d PG A 2
C6B C 0.8553(5) 0.5528(6) 0.2338(8) 0.0263(8) Uiso 0.413(5) 1 d PG A 2
C13B C 0.7611(5) 0.5892(6) 0.3883(9) 0.0263(8) Uiso 0.413(5) 1 d PG A 2
C14B C 0.6934(7) 0.6414(5) 0.3786(9) 0.0263(8) Uiso 0.413(5) 1 d PG A 2
C15B C 0.6211(5) 0.6244(5) 0.4279(10) 0.0263(8) Uiso 0.413(5) 1 d PG A 2
C16B C 0.6165(5) 0.5552(6) 0.4870(9) 0.0263(8) Uiso 0.413(5) 1 d PG A 2
C17B C 0.6843(7) 0.5030(5) 0.4967(9) 0.0263(8) Uiso 0.413(5) 1 d PG A 2
C18B C 0.7566(5) 0.5200(5) 0.4473(10) 0.0263(8) Uiso 0.413(5) 1 d PG A 2

loop_
_atom_site_aniso_label
_atom_site_aniso_U_11
_atom_site_aniso_U_22
_atom_site_aniso_U_33
_atom_site_aniso_U_23
_atom_site_aniso_U_13
_atom_site_aniso_U_12
I1 0.0150(2) 0.0341(3) 0.0258(2) -0.0004(2) 0.00444(16) -0.00423(18)
C7 0.026(3) 0.022(3) 0.024(3) 0.000(3) 0.010(3) -0.003(3)
C8 0.052(4) 0.041(4) 0.029(4) -0.005(3) 0.013(3) 0.003(3)
C9 0.072(5) 0.055(5) 0.042(5) -0.011(4) 0.023(4) -0.003(4)
C10 0.060(5) 0.044(5) 0.053(5) -0.008(4) 0.037(4) 0.003(4)
C11 0.043(4) 0.044(4) 0.048(4) 0.011(4) 0.032(3) -0.003(3)
C12 0.031(3) 0.027(4) 0.041(4) 0.009(3) 0.022(3) 0.008(3)
I1A 0.0162(2) 0.0477(3) 0.0373(3) -0.0138(2) 0.00833(18) 0.0025(2)
C7A 0.014(3) 0.023(4) 0.029(4) -0.005(3) 0.004(3) 0.005(3)
C8A 0.047(4) 0.034(4) 0.033(4) -0.005(3) 0.003(3) 0.003(3)
C9A 0.051(4) 0.042(5) 0.061(5) -0.016(4) -0.004(4) 0.003(4)
C10A 0.035(4) 0.052(5) 0.069(5) -0.022(4) 0.005(4) 0.004(4)
C11A 0.032(4) 0.040(4) 0.050(4) -0.013(4) 0.013(3) 0.002(3)
C12A 0.022(3) 0.028(4) 0.042(4) -0.002(3) 0.012(3) 0.002(3)

loop_
_atom_type_symbol
_atom_type_description
_atom_type_scat_dispersion_real
_atom_type_scat_dispersion_imag
_atom_type_scat_source
C C 0.0033 0.0016 'International Tables Vol C Tables 4.2.6.8 and 6.1.1.4'
H H 0.0000 0.0000 'International Tables Vol C Tables 4.2.6.8 and 6.1.1.4'
N N 0.0061 0.0033 'International Tables Vol C Tables 4.2.6.8 and 6.1.1.4'
O O 0.0106 0.0060 'International Tables Vol C Tables 4.2.6.8 and 6.1.1.4'
I I -0.4742 1.8119 'International Tables Vol C Tables 4.2.6.8 and 6.1.1.4'

loop_
_geom_angle_atom_site_label_1
_geom_angle_atom_site_label_2
_geom_angle_atom_site_label_3
_geom_angle
_geom_angle_site_symmetry_1
_geom_angle_site_symmetry_3
_geom_angle_publ_flag
C1 O1 C6 120.3(5) . . ?
C5 N1 C3 106.8(5) . . ?
C5 N1 C2 123.2(5) . . ?
C3 N1 C2 129.5(5) . . ?
C5 N2 C4 104.7(5) . . ?
C2 C1 O1 121.4(5) . . ?
C2 C1 C7 128.7(5) . . ?
O1 C1 C7 110.0(5) . . ?
C1 C2 N1 117.2(5) . . ?
C1 C2 I1 124.3(4) . . ?
N1 C2 I1 118.5(4) . . ?
N1 C3 C4 105.1(5) . . ?
N2 C4 C3 109.9(6) . . ?
N2 C5 N1 113.5(5) . . ?
N2 C5 C6 125.6(6) . . ?
N1 C5 C6 119.2(5) . . ?
O1 C6 C5 108.1(6) . . ?
O1 C6 C13 105.4(6) . . ?
C5 C6 C13 110.1(6) . . ?
C12 C7 C8 119.8(6) . . ?
C12 C7 C1 123.0(5) . . ?
C8 C7 C1 117.2(5) . . ?
C7 C8 C9 120.7(6) . . ?
C10 C9 C8 119.8(7) . . ?
C11 C10 C9 119.9(6) . . ?
C10 C11 C12 120.3(6) . . ?
C7 C12 C11 119.5(6) . . ?
C18 C13 C14 123.0(7) . . ?
C18 C13 C6 123.4(6) . . ?
C14 C13 C6 113.6(6) . . ?
C13 C14 C15 120.7(7) . . ?
C14 C15 C16 119.3(7) . . ?
C15 C16 C17 118.9(8) . . ?
C18 C17 C16 118.5(8) . . ?
C13 C18 C17 119.5(7) . . ?
C2A O1A C1A 118.5(5) . . ?
C2A O1A C1B 116.2(4) . . ?
C1A O1A C1B 49.0(5) . . ?
C6A N1A C4A 107.1(6) . . ?
C6A N1A C3A 119.8(6) . . ?
C4A N1A C3A 132.5(5) . . ?
C6A N1A C6B 27.0(5) . . ?
C4A N1A C6B 106.3(6) . . ?
C3A N1A C6B 118.7(6) . . ?
C6A N2A C5A 106.9(6) . . ?
C6A N2A C6B 27.4(6) . . ?
C5A N2A C6B 101.7(4) . . ?
C3A C2A O1A 120.3(5) . . ?
C3A C2A C7A 129.3(5) . . ?
O1A C2A C7A 110.4(4) . . ?
C2A C3A N1A 119.5(5) . . ?
C2A C3A I1A 125.2(4) . . ?
N1A C3A I1A 115.2(4) . . ?
C5A C4A N1A 104.6(5) . . ?
N2A C5A C4A 110.9(5) . . ?
C12A C7A C8A 121.5(6) . . ?
C12A C7A C2A 120.8(5) . . ?
C8A C7A C2A 117.7(5) . . ?
C7A C8A C9A 119.2(6) . . ?
C8A C9A C10A 119.9(7) . . ?
C11A C10A C9A 120.1(7) . . ?
C10A C11A C12A 119.2(6) . . ?
C7A C12A C11A 120.0(6) . . ?
O1A C1A C13A 109.6(7) . . ?
O1A C1A C6A 105.9(7) . . ?
C13A C1A C6A 113.2(7) . . ?
N2A C6A N1A 107.3(8) . . ?
N2A C6A C1A 133.8(9) . . ?
N1A C6A C1A 118.9(8) . . ?
C14A C13A C18A 120.0 . . ?
C14A C13A C1A 123.1(5) . . ?
C18A C13A C1A 116.9(5) . . ?
C15A C14A C13A 120.0 . . ?
C16A C15A C14A 120.0 . . ?
C17A C16A C15A 120.0 . . ?
C16A C17A C18A 120.0 . . ?
C17A C18A C13A 120.0 . . ?
C6B C1B O1A 118.7(4) . . ?
C6B C1B C13B 122.3(5) . . ?
O1A C1B C13B 106.5(7) . . ?
C1B C6B N1A 119.0(6) . . ?
C1B C6B N2A 125.5(3) . . ?
N1A C6B N2A 107.9(7) . . ?
C14B C13B C18B 120.0 . . ?
C14B C13B C1B 126.2(6) . . ?
C18B C13B C1B 113.6(6) . . ?
C13B C14B C15B 120.0 . . ?
C16B C15B C14B 120.0 . . ?
C17B C16B C15B 120.0 . . ?
C16B C17B C18B 120.0 . . ?
C17B C18B C13B 120.0 . . ?

loop_
_geom_bond_atom_site_label_1
_geom_bond_atom_site_label_2
_geom_bond_distance
_geom_bond_site_symmetry_2
_geom_bond_publ_flag
I1 C2 2.095(5) . ?
O1 C1 1.405(6) . ?
O1 C6 1.417(8) . ?
N1 C5 1.343(7) . ?
N1 C3 1.382(7) . ?
N1 C2 1.415(7) . ?
N2 C5 1.314(7) . ?
N2 C4 1.380(7) . ?
C1 C2 1.322(7) . ?
C1 C7 1.486(7) . ?
C3 C4 1.390(8) . ?
C5 C6 1.536(9) . ?
C6 C13 1.567(9) . ?
C7 C12 1.378(7) . ?
C7 C8 1.393(8) . ?
C8 C9 1.393(9) . ?
C9 C10 1.391(10) . ?
C10 C11 1.378(9) . ?
C11 C12 1.420(8) . ?
C13 C18 1.340(9) . ?
C13 C14 1.349(8) . ?
C14 C15 1.390(9) . ?
C15 C16 1.372(10) . ?
C16 C17 1.464(11) . ?
C17 C18 1.392(10) . ?
I1A C3A 2.111(5) . ?
O1A C2A 1.409(6) . ?
O1A C1A 1.473(10) . ?
O1A C1B 1.373(8) . ?
N1A C6A 1.415(10) . ?
N1A C4A 1.380(7) . ?
N1A C3A 1.422(7) . ?
N1A C6B 1.335(8) . ?
N2A C6A 1.323(11) . ?
N2A C5A 1.363(7) . ?
N2A C6B 1.394(11) . ?
C2A C3A 1.310(7) . ?
C2A C7A 1.485(7) . ?
C4A C5A 1.371(8) . ?
C7A C12A 1.379(8) . ?
C7A C8A 1.388(8) . ?
C8A C9A 1.403(9) . ?
C9A C10A 1.423(10) . ?
C10A C11A 1.385(9) . ?
C11A C12A 1.426(8) . ?
C1A C13A 1.498(10) . ?
C1A C6A 1.502(13) . ?
C13A C14A 1.3900 . ?
C13A C18A 1.3900 . ?
C14A C15A 1.3900 . ?
C15A C16A 1.3900 . ?
C16A C17A 1.3900 . ?
C17A C18A 1.3900 . ?
C1B C6B 1.4098 . ?
C1B C13B 1.547(7) . ?
C13B C14B 1.3900 . ?
C13B C18B 1.3900 . ?
C14B C15B 1.3900 . ?
C15B C16B 1.3900 . ?
C16B C17B 1.3900 . ?
C17B C18B 1.3900 . ?

loop_
_geom_torsion_atom_site_label_1
_geom_torsion_atom_site_label_2
_geom_torsion_atom_site_label_3
_geom_torsion_atom_site_label_4
_geom_torsion
_geom_torsion_site_symmetry_1
_geom_torsion_site_symmetry_2
_geom_torsion_site_symmetry_3
_geom_torsion_site_symmetry_4
_geom_torsion_publ_flag
C6 O1 C1 C2 -30.6(8) . . . . ?
C6 O1 C1 C7 149.2(5) . . . . ?
O1 C1 C2 N1 6.5(8) . . . . ?
C7 C1 C2 N1 -173.3(5) . . . . ?
O1 C1 C2 I1 -173.8(4) . . . . ?
C7 C1 C2 I1 6.4(9) . . . . ?
C5 N1 C2 C1 3.8(8) . . . . ?
C3 N1 C2 C1 174.0(6) . . . . ?
C5 N1 C2 I1 -175.9(4) . . . . ?
C3 N1 C2 I1 -5.7(7) . . . . ?
C5 N1 C3 C4 -0.2(6) . . . . ?
C2 N1 C3 C4 -171.6(5) . . . . ?
C5 N2 C4 C3 2.5(7) . . . . ?
N1 C3 C4 N2 -1.5(7) . . . . ?
C4 N2 C5 N1 -2.7(7) . . . . ?
C4 N2 C5 C6 162.2(6) . . . . ?
C3 N1 C5 N2 1.9(7) . . . . ?
C2 N1 C5 N2 174.0(5) . . . . ?
C3 N1 C5 C6 -164.1(6) . . . . ?
C2 N1 C5 C6 8.0(8) . . . . ?
C1 O1 C6 C5 38.3(7) . . . . ?
C1 O1 C6 C13 156.0(5) . . . . ?
N2 C5 C6 O1 168.4(6) . . . . ?
N1 C5 C6 O1 -27.5(8) . . . . ?
N2 C5 C6 C13 53.7(9) . . . . ?
N1 C5 C6 C13 -142.1(6) . . . . ?
C2 C1 C7 C12 -54.3(9) . . . . ?
O1 C1 C7 C12 125.9(6) . . . . ?
C2 C1 C7 C8 128.9(7) . . . . ?
O1 C1 C7 C8 -50.9(7) . . . . ?
C12 C7 C8 C9 2.4(10) . . . . ?
C1 C7 C8 C9 179.3(6) . . . . ?
C7 C8 C9 C10 -1.2(11) . . . . ?
C8 C9 C10 C11 -1.0(11) . . . . ?
C9 C10 C11 C12 2.0(10) . . . . ?
C8 C7 C12 C11 -1.4(9) . . . . ?
C1 C7 C12 C11 -178.1(5) . . . . ?
C10 C11 C12 C7 -0.8(9) . . . . ?
O1 C6 C13 C18 -72.2(9) . . . . ?
C5 C6 C13 C18 44.1(10) . . . . ?
O1 C6 C13 C14 108.3(7) . . . . ?
C5 C6 C13 C14 -135.4(6) . . . . ?
C18 C13 C14 C15 -0.6(12) . . . . ?
C6 C13 C14 C15 178.9(7) . . . . ?
C13 C14 C15 C16 -1.0(12) . . . . ?
C14 C15 C16 C17 2.4(12) . . . . ?
C15 C16 C17 C18 -2.3(13) . . . . ?
C14 C13 C18 C17 0.6(13) . . . . ?
C6 C13 C18 C17 -178.8(7) . . . . ?
C16 C17 C18 C13 0.8(13) . . . . ?
C1A O1A C2A C3A 31.7(8) . . . . ?
C1B O1A C2A C3A -24.0(8) . . . . ?
C1A O1A C2A C7A -149.4(6) . . . . ?
C1B O1A C2A C7A 155.0(6) . . . . ?
O1A C2A C3A N1A 1.0(8) . . . . ?
C7A C2A C3A N1A -177.8(5) . . . . ?
O1A C2A C3A I1A -175.8(4) . . . . ?
C7A C2A C3A I1A 5.5(9) . . . . ?
C6A N1A C3A C2A -11.8(9) . . . . ?
C4A N1A C3A C2A 178.6(6) . . . . ?
C6B N1A C3A C2A 19.2(9) . . . . ?
C6A N1A C3A I1A 165.2(6) . . . . ?
C4A N1A C3A I1A -4.4(8) . . . . ?
C6B N1A C3A I1A -163.8(6) . . . . ?
C6A N1A C4A C5A 10.9(7) . . . . ?
C3A N1A C4A C5A -178.5(6) . . . . ?
C6B N1A C4A C5A -17.3(8) . . . . ?
C6A N2A C5A C4A -10.6(8) . . . . ?
C6B N2A C5A C4A 17.2(8) . . . . ?
N1A C4A C5A N2A -0.7(7) . . . . ?
C3A C2A C7A C12A 46.9(9) . . . . ?
O1A C2A C7A C12A -132.0(5) . . . . ?
C3A C2A C7A C8A -134.9(7) . . . . ?
O1A C2A C7A C8A 46.3(7) . . . . ?
C12A C7A C8A C9A -2.8(9) . . . . ?
C2A C7A C8A C9A 178.9(6) . . . . ?
C7A C8A C9A C10A 1.7(10) . . . . ?
C8A C9A C10A C11A 0.5(11) . . . . ?
C9A C10A C11A C12A -1.7(10) . . . . ?
C8A C7A C12A C11A 1.7(9) . . . . ?
C2A C7A C12A C11A 179.9(5) . . . . ?
C10A C11A C12A C7A 0.6(9) . . . . ?
C2A O1A C1A C13A -169.8(5) . . . . ?
C1B O1A C1A C13A -68.7(6) . . . . ?
C2A O1A C1A C6A -47.4(8) . . . . ?
C1B O1A C1A C6A 53.7(7) . . . . ?
C5A N2A C6A N1A 17.1(9) . . . . ?
C6B N2A C6A N1A -65.8(10) . . . . ?
C5A N2A C6A C1A -163.6(10) . . . . ?
C6B N2A C6A C1A 113.5(17) . . . . ?
C4A N1A C6A N2A -17.8(9) . . . . ?
C3A N1A C6A N2A 170.1(6) . . . . ?
C6B N1A C6A N2A 74.7(14) . . . . ?
C4A N1A C6A C1A 162.7(8) . . . . ?
C3A N1A C6A C1A -9.3(11) . . . . ?
C6B N1A C6A C1A -104.7(17) . . . . ?
O1A C1A C6A N2A -143.3(10) . . . . ?
C13A C1A C6A N2A -23.1(16) . . . . ?
O1A C1A C6A N1A 36.0(11) . . . . ?
C13A C1A C6A N1A 156.1(7) . . . . ?
O1A C1A C13A C14A 43.7(9) . . . . ?
C6A C1A C13A C14A -74.4(9) . . . . ?
O1A C1A C13A C18A -134.5(5) . . . . ?
C6A C1A C13A C18A 107.5(8) . . . . ?
C18A C13A C14A C15A 0.0 . . . . ?
C1A C13A C14A C15A -178.1(6) . . . . ?
C13A C14A C15A C16A 0.0 . . . . ?
C14A C15A C16A C17A 0.0 . . . . ?
C15A C16A C17A C18A 0.0 . . . . ?
C16A C17A C18A C13A 0.0 . . . . ?
C14A C13A C18A C17A 0.0 . . . . ?
C1A C13A C18A C17A 178.2(6) . . . . ?
C2A O1A C1B C6B 27.3(5) . . . . ?
C1A O1A C1B C6B -78.8(6) . . . . ?
C2A O1A C1B C13B 170.2(5) . . . . ?
C1A O1A C1B C13B 64.1(6) . . . . ?
O1A C1B C6B N1A -8.0(6) . . . . ?
C13B C1B C6B N1A -144.8(8) . . . . ?
O1A C1B C6B N2A 137.9(10) . . . . ?
C13B C1B C6B N2A 1.1(8) . . . . ?
C6A N1A C6B C1B 84.6(14) . . . . ?
C4A N1A C6B C1B -179.6(4) . . . . ?
C3A N1A C6B C1B -15.4(8) . . . . ?
C6A N1A C6B N2A -66.7(14) . . . . ?
C4A N1A C6B N2A 29.0(8) . . . . ?
C3A N1A C6B N2A -166.7(6) . . . . ?
C6A N2A C6B C1B -73.1(10) . . . . ?
C5A N2A C6B C1B -177.2(5) . . . . ?
C6A N2A C6B N1A 75.9(13) . . . . ?
C5A N2A C6B N1A -28.3(8) . . . . ?
C6B C1B C13B C14B -105.6(8) . . . . ?
O1A C1B C13B C14B 113.3(8) . . . . ?
C6B C1B C13B C18B 70.2(8) . . . . ?
O1A C1B C13B C18B -70.9(8) . . . . ?
C18B C13B C14B C15B 0.0 . . . . ?
C1B C13B C14B C15B 175.6(11) . . . . ?
C13B C14B C15B C16B 0.0 . . . . ?
C14B C15B C16B C17B 0.0 . . . . ?
C15B C16B C17B C18B 0.0 . . . . ?
C16B C17B C18B C13B 0.0 . . . . ?
C14B C13B C18B C17B 0.0 . . . . ?
C1B C13B C18B C17B -176.1(10) . . . . ?
